data_7707317
loop_
_publ_author_name
'Nahari, Gilad'
'Tshuva, Edit Y.'

_publ_section_title
;
 Synthesis of asymmetrical diaminobis(alkoxo)-bisphenol compounds and
 their C<sub>1</sub>-symmetrical mono-ligated titanium(iv) complexes as
 highly stable highly active antitumor compounds.
;
_journal_issue 19
_journal_name_full 'Dalton transactions (Cambridge, England : 2003)'
_journal_page_first 6423
_journal_page_last 6426
_journal_paper_doi 10.1039/d1dt00219h
_journal_volume 50
_journal_year 2021
_chemical_formula_moiety 'C20 H21 Br2 N3 O6 Ti, C H2 Cl2'
_chemical_formula_sum 'C21 H23 Br2 Cl2 N3 O6 Ti'
_chemical_formula_weight 692.04
_space_group_crystal_system monoclinic
_space_group_IT_number 14
_space_group_name_Hall '-P 2ybc'
_space_group_name_H-M_alt 'P 1 21/c 1'
_atom_sites_solution_hydrogens geom
_atom_sites_solution_primary dual
_audit_creation_date 2020-11-24
_audit_creation_method
;
Olex2 1.3
(compiled 2019.09.11 svn.r3662 for OlexSys, GUI svn.r5938)
;
_audit_update_record
;
2020-12-31 deposited with the CCDC.	2021-03-18 downloaded from the CCDC.
;
_cell_angle_alpha 90
_cell_angle_beta 107.976(2)
_cell_angle_gamma 90
_cell_formula_units_Z 4
_cell_length_a 10.0658(2)
_cell_length_b 24.2061(4)
_cell_length_c 10.8597(2)
_cell_measurement_reflns_used 18867
_cell_measurement_temperature 149.99(10)
_cell_measurement_theta_max 31.6140
_cell_measurement_theta_min 2.1420
_cell_volume 2516.84(8)
_computing_cell_refinement 'CrysAlisPro 1.171.40.84a (Rigaku OD, 2020)'
_computing_data_collection 'CrysAlisPro 1.171.40.84a (Rigaku OD, 2020)'
_computing_data_reduction 'CrysAlisPro 1.171.40.84a (Rigaku OD, 2020)'
_computing_molecular_graphics 'Olex2 1.3 (Dolomanov et al., 2009)'
_computing_publication_material 'Olex2 1.3 (Dolomanov et al., 2009)'
_computing_structure_refinement 'ShelXL 2018/3 (Sheldrick, 2015)'
_computing_structure_solution 'SHELXT 2014/4 (Sheldrick, 2014)'
_diffrn_ambient_environment N~2~
_diffrn_ambient_temperature 149.99(10)
_diffrn_detector 'Hybrid Pixel Array Detector'
_diffrn_detector_area_resol_mean 10.0000
_diffrn_detector_type HyPix
_diffrn_measured_fraction_theta_full 1.000
_diffrn_measured_fraction_theta_max 0.885
_diffrn_measurement_details
;
List of Runs (angles in degrees, time in seconds):

  # Type    Start    End  Width  t~exp~   \w     \q     \k     \f   Frames
#--------------------------------------------------------------------------
  1  \w     -4.00  82.00   0.50   70.00    --    9.19  37.00   0.00  172
  2  \w     -1.00  46.00   0.50   70.00    --    9.19-107.00-141.00   94
  3  \w    -21.00  44.00   0.50   70.00    --    9.19 -99.00   0.00  130
  4  \w     -1.00  25.00   0.50   70.00    --  -10.44 -99.00  30.00   52
  5  \w    -20.00   6.00   0.50   70.00    --  -10.44 -57.00  90.00   52
  6  \w    -22.00  22.00   0.50   70.00    --  -10.44 -99.00  60.00   88
  7  \w    -24.00   7.00   0.50   70.00    --  -10.44 -99.00-120.00   62
  8  \w    -23.00  35.00   0.50   70.00    --    9.19 -99.00-180.00  116
  9  \w    -17.00  14.00   0.50   70.00    --  -10.44 -99.00-150.00   62
 10  \w    -49.00   5.00   0.50   70.00    --    9.19 -19.00-180.00  108
 11  \w    -40.00 -14.00   0.50   70.00    --  -10.44 107.00 -43.00   52
 12  \w    -83.00 -48.00   0.50   70.00    --  -10.44 -57.00  90.00   70
;
_diffrn_measurement_device 'four-circle diffractometer'
_diffrn_measurement_device_type 'XtaLAB Synergy, Single source at offset/far, HyPix'
_diffrn_measurement_method '\w scans'
_diffrn_orient_matrix_type 'CrysAlisPro convention (1999,Acta A55,543-557)'
_diffrn_orient_matrix_UB_11 0.0739924000
_diffrn_orient_matrix_UB_12 0.0012328000
_diffrn_orient_matrix_UB_13 0.0226305000
_diffrn_orient_matrix_UB_21 -0.0025866000
_diffrn_orient_matrix_UB_22 0.0284226000
_diffrn_orient_matrix_UB_23 -0.0164967000
_diffrn_orient_matrix_UB_31 -0.0023515000
_diffrn_orient_matrix_UB_32 0.0070244000
_diffrn_orient_matrix_UB_33 0.0627006000
_diffrn_radiation_monochromator mirror
_diffrn_radiation_probe x-ray
_diffrn_radiation_type 'Mo K\a'
_diffrn_radiation_wavelength 0.71073
_diffrn_reflns_av_R_equivalents 0.0368
_diffrn_reflns_av_unetI/netI 0.0354
_diffrn_reflns_Laue_measured_fraction_full 1.000
_diffrn_reflns_Laue_measured_fraction_max 0.885
_diffrn_reflns_limit_h_max 14
_diffrn_reflns_limit_h_min -14
_diffrn_reflns_limit_k_max 35
_diffrn_reflns_limit_k_min -33
_diffrn_reflns_limit_l_max 15
_diffrn_reflns_limit_l_min -15
_diffrn_reflns_number 46034
_diffrn_reflns_point_group_measured_fraction_full 1.000
_diffrn_reflns_point_group_measured_fraction_max 0.885
_diffrn_reflns_theta_full 25.242
_diffrn_reflns_theta_max 32.211
_diffrn_reflns_theta_min 2.127
_diffrn_source 'micro-focus sealed X-ray tube'
_diffrn_source_type 'PhotonJet (Mo) X-ray Source'
_exptl_absorpt_coefficient_mu 3.771
_exptl_absorpt_correction_T_max 1.000
_exptl_absorpt_correction_T_min 0.569
_exptl_absorpt_correction_type gaussian
_exptl_absorpt_process_details
;
CrysAlisPro 1.171.40.84a (Rigaku Oxford Diffraction, 2020)
Numerical absorption correction based on gaussian integration over
a multifaceted crystal model
Empirical absorption correction using spherical harmonics,
implemented in SCALE3 ABSPACK scaling algorithm.
;
_exptl_crystal_colour white
_exptl_crystal_colour_primary white
_exptl_crystal_density_diffrn 1.826
_exptl_crystal_description needle
_exptl_crystal_F_000 1376
_exptl_crystal_size_max 0.28
_exptl_crystal_size_mid 0.021
_exptl_crystal_size_min 0.02
_refine_diff_density_max 1.126
_refine_diff_density_min -0.678
_refine_diff_density_rms 0.097
_refine_ls_extinction_method none
_refine_ls_goodness_of_fit_ref 1.116
_refine_ls_hydrogen_treatment constr
_refine_ls_matrix_type full
_refine_ls_number_parameters 334
_refine_ls_number_reflns 7875
_refine_ls_number_restraints 0
_refine_ls_restrained_S_all 1.116
_refine_ls_R_factor_all 0.0664
_refine_ls_R_factor_gt 0.0481
_refine_ls_shift/su_max 0.001
_refine_ls_shift/su_mean 0.000
_refine_ls_structure_factor_coef Fsqd
_refine_ls_weighting_details 'w=1/[\s^2^(Fo^2^)+(0.0296P)^2^+4.0692P] where P=(Fo^2^+2Fc^2^)/3'
_refine_ls_weighting_scheme calc
_refine_ls_wR_factor_gt 0.0847
_refine_ls_wR_factor_ref 0.0892
_reflns_Friedel_coverage 0.000
_reflns_number_gt 6539
_reflns_number_total 7875
_reflns_threshold_expression 'I > 2\s(I)'
_cod_data_source_file d1dt00219h2.cif
_cod_data_source_block L34Ti
_cod_depositor_comments 'Adding full bibliography for 7707317.cif.'
_cod_database_code 7707317
_shelx_shelxl_version_number 2018/3
_chemical_oxdiff_formula 'C20 H21 N3 O6 Br2 Ti'
_shelx_space_group_comment
;
The symmetry employed for this shelxl refinement is uniquely defined
by the following loop, which should always be used as a source of
symmetry information in preference to the above space-group names.
They are only intended as comments.
;
_shelx_estimated_absorpt_t_max 0.928
_shelx_estimated_absorpt_t_min 0.418
_reflns_odcompleteness_completeness 99.97
_reflns_odcompleteness_iscentric 1
_reflns_odcompleteness_theta 28.22
_olex2_refinement_description
;
1. Fixed Uiso
 At 1.2 times of:
  All C(H) groups, All C(H,H) groups
2. Others
 Fixed Sof: Cl2S(0.8) Cl3S(0.2) C1SA(0.8) H1SA(0.8) H1SB(0.8) C1SB(0.2)
 H1SC(0.2) H1SD(0.2)
3.a Secondary CH2 refined with riding coordinates:
 C7(H7A,H7B), C8(H8A,H8B), C9(H9A,H9B), C10(H10A,H10B), C11(H11A,H11B),
 C12(H12A,H12B), C13(H13A,H13B), C14(H14A,H14B), C1SA(H1SA,H1SB), C1SB(H1SC,
 H1SD)
3.b Aromatic/amide H refined with riding coordinates:
 C3(H3), C5(H5), C17(H17), C18(H18), C20(H20)
;
_olex2_submission_special_instructions 'No special instructions were received'
_oxdiff_exptl_absorpt_empirical_details
;
Empirical correction (ABSPACK) includes:
- Absorption correction using spherical harmonics
- Frame scaling
;
_oxdiff_exptl_absorpt_empirical_full_max 1.358
_oxdiff_exptl_absorpt_empirical_full_min 0.790

loop_
_space_group_symop_operation_xyz
'x, y, z'
'-x, y+1/2, -z+1/2'
'-x, -y, -z'
'x, -y-1/2, z-1/2'

loop_
_atom_site_label
_atom_site_type_symbol
_atom_site_fract_x
_atom_site_fract_y
_atom_site_fract_z
_atom_site_U_iso_or_equiv
_atom_site_adp_type
_atom_site_occupancy
_atom_site_site_symmetry_order
_atom_site_calc_flag
_atom_site_refinement_flags_posn
_atom_site_refinement_flags_adp
_atom_site_refinement_flags_occupancy
_atom_site_disorder_assembly
_atom_site_disorder_group
Br1 Br 0.65157(3) 0.73274(2) 0.34443(3) 0.02285(7) Uani 1 1 d . . . . .
Br2 Br 0.57537(3) 0.93039(2) 0.59248(4) 0.03432(9) Uani 1 1 d . . . . .
Ti1 Ti 0.22906(4) 0.65610(2) 0.38289(4) 0.01305(9) Uani 1 1 d . . . . .
O1 O 0.38278(17) 0.70207(7) 0.39858(17) 0.0161(3) Uani 1 1 d . . . . .
O2 O 0.3007(2) 0.61027(7) 0.52754(18) 0.0209(4) Uani 1 1 d . . . . .
O3 O 0.10215(18) 0.70364(7) 0.26779(17) 0.0174(3) Uani 1 1 d . . . . .
O4 O 0.23621(19) 0.59903(7) 0.26688(18) 0.0200(4) Uani 1 1 d . . . . .
O5 O -0.0894(3) 0.37681(9) 0.1573(3) 0.0435(6) Uani 1 1 d . . . . .
O6 O 0.0496(3) 0.36531(9) 0.0433(2) 0.0392(6) Uani 1 1 d . . . . .
N1 N 0.1912(2) 0.70631(8) 0.53812(19) 0.0141(4) Uani 1 1 d . . . . .
N2 N 0.0220(2) 0.62057(8) 0.3784(2) 0.0156(4) Uani 1 1 d . . . . .
N3 N 0.0017(3) 0.39346(9) 0.1136(2) 0.0255(5) Uani 1 1 d . . . . .
C1 C 0.4281(2) 0.75148(10) 0.4481(2) 0.0141(4) Uani 1 1 d . . . . .
C2 C 0.5511(2) 0.77392(10) 0.4345(2) 0.0159(5) Uani 1 1 d . . . . .
C3 C 0.5975(3) 0.82644(10) 0.4775(3) 0.0196(5) Uani 1 1 d . . . . .
H3 H 0.678723 0.840717 0.466320 0.023 Uiso 1 1 calc R U . . .
C4 C 0.5194(3) 0.85699(10) 0.5377(3) 0.0197(5) Uani 1 1 d . . . . .
C5 C 0.3996(3) 0.83582(10) 0.5570(2) 0.0176(5) Uani 1 1 d . . . . .
H5 H 0.350759 0.856712 0.600557 0.021 Uiso 1 1 calc R U . . .
C6 C 0.3520(2) 0.78342(10) 0.5116(2) 0.0147(4) Uani 1 1 d . . . . .
C7 C 0.2103(3) 0.76642(10) 0.5190(2) 0.0169(5) Uani 1 1 d . . . . .
H7A H 0.192560 0.786426 0.589693 0.020 Uiso 1 1 calc R U . . .
H7B H 0.140307 0.777896 0.439678 0.020 Uiso 1 1 calc R U . . .
C8 C 0.2946(3) 0.68707(11) 0.6620(2) 0.0200(5) Uani 1 1 d . . . . .
H8A H 0.261415 0.696184 0.734360 0.024 Uiso 1 1 calc R U . . .
H8B H 0.383416 0.705500 0.674630 0.024 Uiso 1 1 calc R U . . .
C9 C 0.3136(3) 0.62477(11) 0.6559(3) 0.0234(5) Uani 1 1 d . . . . .
H9A H 0.404944 0.614128 0.712546 0.028 Uiso 1 1 calc R U . . .
H9B H 0.243258 0.605763 0.684158 0.028 Uiso 1 1 calc R U . . .
C10 C 0.0441(3) 0.69780(10) 0.5377(2) 0.0179(5) Uani 1 1 d . . . . .
H10A H -0.015784 0.724241 0.479070 0.021 Uiso 1 1 calc R U . . .
H10B H 0.038383 0.704917 0.623778 0.021 Uiso 1 1 calc R U . . .
C11 C -0.0092(3) 0.63984(10) 0.4967(3) 0.0178(5) Uani 1 1 d . . . . .
H11A H 0.032849 0.614481 0.567111 0.021 Uiso 1 1 calc R U . . .
H11B H -0.109491 0.639035 0.480784 0.021 Uiso 1 1 calc R U . . .
C12 C -0.0815(3) 0.64026(11) 0.2564(2) 0.0191(5) Uani 1 1 d . . . . .
H12A H -0.174504 0.639661 0.265284 0.023 Uiso 1 1 calc R U . . .
H12B H -0.080914 0.616013 0.185458 0.023 Uiso 1 1 calc R U . . .
C13 C -0.0447(3) 0.69880(11) 0.2276(3) 0.0199(5) Uani 1 1 d . . . . .
H13A H -0.082399 0.706285 0.135583 0.024 Uiso 1 1 calc R U . . .
H13B H -0.084215 0.725220 0.273664 0.024 Uiso 1 1 calc R U . . .
C14 C 0.0249(3) 0.55911(10) 0.3812(3) 0.0189(5) Uani 1 1 d . . . . .
H14A H -0.067450 0.546072 0.377394 0.023 Uiso 1 1 calc R U . . .
H14B H 0.088754 0.547488 0.463757 0.023 Uiso 1 1 calc R U . . .
C15 C 0.0671(3) 0.53089(10) 0.2750(2) 0.0164(5) Uani 1 1 d . . . . .
C16 C 0.1754(3) 0.55068(10) 0.2290(2) 0.0160(5) Uani 1 1 d . . . . .
C17 C 0.2197(3) 0.51895(11) 0.1408(3) 0.0206(5) Uani 1 1 d . . . . .
H17 H 0.288435 0.532676 0.108239 0.025 Uiso 1 1 calc R U . . .
C18 C 0.1625(3) 0.46774(11) 0.1018(3) 0.0205(5) Uani 1 1 d . . . . .
H18 H 0.193810 0.446403 0.045120 0.025 Uiso 1 1 calc R U . . .
C19 C 0.0580(3) 0.44860(10) 0.1485(2) 0.0183(5) Uani 1 1 d . . . . .
C20 C 0.0085(3) 0.47989(10) 0.2323(2) 0.0186(5) Uani 1 1 d . . . . .
H20 H -0.064165 0.466530 0.259879 0.022 Uiso 1 1 calc R U . . .
Cl1S Cl 0.67643(11) 0.63013(5) 0.62612(11) 0.0586(3) Uani 1 1 d . . . . .
Cl2S Cl 0.67127(14) 0.52712(6) 0.47219(15) 0.0588(4) Uani 0.8 1 d . . P A 1
Cl3S Cl 0.6375(8) 0.5617(4) 0.4228(7) 0.079(2) Uani 0.2 1 d . . P B 2
C1SA C 0.5871(5) 0.5900(2) 0.4822(5) 0.0453(11) Uani 0.8 1 d . . P A 1
H1SA H 0.492671 0.582265 0.482492 0.054 Uiso 0.8 1 calc R U P A 1
H1SB H 0.581120 0.611911 0.405947 0.054 Uiso 0.8 1 calc R U P A 1
C1SB C 0.614(2) 0.5739(10) 0.5753(18) 0.051(5) Uani 0.2 1 d . . P B 2
H1SC H 0.515178 0.573431 0.566954 0.061 Uiso 0.2 1 calc R U P B 2
H1SD H 0.659647 0.545091 0.635654 0.061 Uiso 0.2 1 calc R U P B 2

loop_
_atom_site_aniso_label
_atom_site_aniso_U_11
_atom_site_aniso_U_22
_atom_site_aniso_U_33
_atom_site_aniso_U_23
_atom_site_aniso_U_13
_atom_site_aniso_U_12
Br1 0.01635(12) 0.02466(13) 0.03199(15) -0.00593(11) 0.01396(10) 0.00016(10)
Br2 0.02643(15) 0.01741(13) 0.0645(2) -0.01184(13) 0.02194(15) -0.00616(11)
Ti1 0.01452(19) 0.01290(19) 0.0146(2) -0.00225(15) 0.00866(16) -0.00152(15)
O1 0.0146(8) 0.0160(8) 0.0205(9) -0.0050(7) 0.0095(7) -0.0034(6)
O2 0.0239(9) 0.0189(9) 0.0224(9) 0.0022(7) 0.0106(8) 0.0048(7)
O3 0.0158(8) 0.0212(9) 0.0171(8) 0.0026(7) 0.0079(7) -0.0013(7)
O4 0.0227(9) 0.0172(8) 0.0264(10) -0.0088(7) 0.0170(8) -0.0074(7)
O5 0.0557(16) 0.0312(12) 0.0601(16) -0.0216(11) 0.0423(13) -0.0254(11)
O6 0.0536(15) 0.0274(11) 0.0491(14) -0.0210(10) 0.0340(12) -0.0152(10)
N1 0.0143(9) 0.0137(9) 0.0163(10) -0.0013(8) 0.0078(8) -0.0013(7)
N2 0.0190(10) 0.0152(9) 0.0158(10) -0.0011(8) 0.0100(8) -0.0018(8)
N3 0.0336(13) 0.0198(11) 0.0272(12) -0.0086(9) 0.0153(10) -0.0072(10)
C1 0.0142(10) 0.0156(11) 0.0129(11) 0.0007(8) 0.0049(9) -0.0004(9)
C2 0.0135(11) 0.0172(11) 0.0183(11) -0.0004(9) 0.0070(9) 0.0038(9)
C3 0.0153(11) 0.0199(12) 0.0250(13) 0.0017(10) 0.0082(10) -0.0024(9)
C4 0.0189(12) 0.0150(11) 0.0257(13) -0.0011(10) 0.0076(10) -0.0023(9)
C5 0.0190(12) 0.0161(11) 0.0190(12) -0.0012(9) 0.0079(10) 0.0011(9)
C6 0.0152(11) 0.0142(11) 0.0157(11) -0.0004(9) 0.0062(9) -0.0018(9)
C7 0.0193(11) 0.0138(11) 0.0219(12) -0.0029(9) 0.0130(10) 0.0004(9)
C8 0.0214(12) 0.0243(13) 0.0145(11) 0.0005(10) 0.0057(10) -0.0021(10)
C9 0.0246(13) 0.0251(13) 0.0205(13) 0.0059(10) 0.0070(11) 0.0021(11)
C10 0.0182(12) 0.0192(12) 0.0210(12) -0.0043(10) 0.0130(10) -0.0021(9)
C11 0.0198(12) 0.0178(11) 0.0219(12) -0.0023(9) 0.0153(10) -0.0028(9)
C12 0.0155(11) 0.0220(12) 0.0206(12) -0.0009(10) 0.0067(10) -0.0013(9)
C13 0.0182(12) 0.0220(12) 0.0213(13) 0.0033(10) 0.0088(10) 0.0024(10)
C14 0.0253(13) 0.0134(11) 0.0237(13) -0.0031(9) 0.0158(11) -0.0038(9)
C15 0.0195(12) 0.0140(11) 0.0186(12) -0.0014(9) 0.0103(10) -0.0017(9)
C16 0.0179(11) 0.0143(11) 0.0179(12) -0.0022(9) 0.0087(10) -0.0003(9)
C17 0.0229(13) 0.0206(12) 0.0233(13) -0.0029(10) 0.0145(11) -0.0035(10)
C18 0.0246(13) 0.0202(12) 0.0200(12) -0.0048(10) 0.0118(11) -0.0005(10)
C19 0.0216(12) 0.0143(11) 0.0188(12) -0.0043(9) 0.0059(10) -0.0037(9)
C20 0.0205(12) 0.0175(11) 0.0207(12) -0.0025(10) 0.0106(10) -0.0043(9)
Cl1S 0.0427(5) 0.0818(8) 0.0545(6) 0.0229(5) 0.0194(5) 0.0133(5)
Cl2S 0.0485(7) 0.0578(8) 0.0811(10) 0.0308(7) 0.0360(7) 0.0343(6)
Cl3S 0.079(4) 0.106(6) 0.070(4) -0.042(4) 0.051(4) -0.043(4)
C1SA 0.032(2) 0.046(3) 0.061(3) 0.018(2) 0.019(2) 0.022(2)
C1SB 0.043(10) 0.081(15) 0.033(10) 0.018(10) 0.017(8) 0.022(10)

loop_
_atom_type_symbol
_atom_type_description
_atom_type_scat_dispersion_real
_atom_type_scat_dispersion_imag
_atom_type_scat_source
C C 0.0033 0.0016 'International Tables Vol C Tables 4.2.6.8 and 6.1.1.4'
H H 0.0000 0.0000 'International Tables Vol C Tables 4.2.6.8 and 6.1.1.4'
Br Br -0.2901 2.4595 'International Tables Vol C Tables 4.2.6.8 and 6.1.1.4'
Cl Cl 0.1484 0.1585 'International Tables Vol C Tables 4.2.6.8 and 6.1.1.4'
N N 0.0061 0.0033 'International Tables Vol C Tables 4.2.6.8 and 6.1.1.4'
O O 0.0106 0.0060 'International Tables Vol C Tables 4.2.6.8 and 6.1.1.4'
Ti Ti 0.2776 0.4457 'International Tables Vol C Tables 4.2.6.8 and 6.1.1.4'

loop_
_exptl_crystal_face_index_h
_exptl_crystal_face_index_k
_exptl_crystal_face_index_l
_exptl_crystal_face_perp_dist
-1 0 0 0.0176
1 0 0 0.0031
0 -1 0 0.0191
0 1 0 0.0010
-5 -2 15 0.1420
5 0 -15 0.1373

loop_
_geom_angle_atom_site_label_1
_geom_angle_atom_site_label_2
_geom_angle_atom_site_label_3
_geom_angle
_geom_angle_site_symmetry_1
_geom_angle_site_symmetry_3
_geom_angle_publ_flag
O1 Ti1 O2 100.51(8) . . ?
O1 Ti1 O3 94.00(8) . . ?
O1 Ti1 O4 107.19(7) . . ?
O1 Ti1 N1 86.32(7) . . ?
O1 Ti1 N2 165.43(8) . . ?
O2 Ti1 O3 157.76(8) . . ?
O2 Ti1 O4 92.42(8) . . ?
O2 Ti1 N1 78.36(8) . . ?
O2 Ti1 N2 84.60(8) . . ?
O3 Ti1 O4 99.34(8) . . ?
O3 Ti1 N1 85.91(8) . . ?
O3 Ti1 N2 77.51(8) . . ?
O4 Ti1 N1 164.98(8) . . ?
O4 Ti1 N2 86.05(7) . . ?
N1 Ti1 N2 81.33(7) . . ?
C1 O1 Ti1 137.81(15) . . ?
C9 O2 Ti1 125.28(16) . . ?
C13 O3 Ti1 125.95(15) . . ?
C16 O4 Ti1 138.12(16) . . ?
C7 N1 Ti1 111.79(14) . . ?
C7 N1 C8 110.16(19) . . ?
C7 N1 C10 107.75(18) . . ?
C8 N1 Ti1 106.18(14) . . ?
C10 N1 Ti1 109.06(14) . . ?
C10 N1 C8 111.95(19) . . ?
C11 N2 Ti1 107.66(15) . . ?
C12 N2 Ti1 106.71(14) . . ?
C12 N2 C11 113.0(2) . . ?
C14 N2 Ti1 111.79(15) . . ?
C14 N2 C11 107.65(18) . . ?
C14 N2 C12 110.0(2) . . ?
O5 N3 O6 122.9(2) . . ?
O5 N3 C19 118.7(2) . . ?
O6 N3 C19 118.4(2) . . ?
O1 C1 C2 120.6(2) . . ?
O1 C1 C6 121.3(2) . . ?
C2 C1 C6 118.1(2) . . ?
C1 C2 Br1 118.74(18) . . ?
C3 C2 Br1 118.69(18) . . ?
C3 C2 C1 122.5(2) . . ?
C2 C3 H3 121.0 . . ?
C4 C3 C2 118.0(2) . . ?
C4 C3 H3 121.0 . . ?
C3 C4 Br2 119.40(19) . . ?
C3 C4 C5 121.5(2) . . ?
C5 C4 Br2 119.07(19) . . ?
C4 C5 H5 119.8 . . ?
C4 C5 C6 120.3(2) . . ?
C6 C5 H5 119.8 . . ?
C1 C6 C7 122.8(2) . . ?
C5 C6 C1 119.6(2) . . ?
C5 C6 C7 117.2(2) . . ?
N1 C7 C6 116.0(2) . . ?
N1 C7 H7A 108.3 . . ?
N1 C7 H7B 108.3 . . ?
C6 C7 H7A 108.3 . . ?
C6 C7 H7B 108.3 . . ?
H7A C7 H7B 107.4 . . ?
N1 C8 H8A 109.8 . . ?
N1 C8 H8B 109.8 . . ?
N1 C8 C9 109.3(2) . . ?
H8A C8 H8B 108.3 . . ?
C9 C8 H8A 109.8 . . ?
C9 C8 H8B 109.8 . . ?
O2 C9 C8 108.4(2) . . ?
O2 C9 H9A 110.0 . . ?
O2 C9 H9B 110.0 . . ?
C8 C9 H9A 110.0 . . ?
C8 C9 H9B 110.0 . . ?
H9A C9 H9B 108.4 . . ?
N1 C10 H10A 109.0 . . ?
N1 C10 H10B 109.0 . . ?
N1 C10 C11 112.88(19) . . ?
H10A C10 H10B 107.8 . . ?
C11 C10 H10A 109.0 . . ?
C11 C10 H10B 109.0 . . ?
N2 C11 C10 113.10(19) . . ?
N2 C11 H11A 109.0 . . ?
N2 C11 H11B 109.0 . . ?
C10 C11 H11A 109.0 . . ?
C10 C11 H11B 109.0 . . ?
H11A C11 H11B 107.8 . . ?
N2 C12 H12A 109.8 . . ?
N2 C12 H12B 109.8 . . ?
N2 C12 C13 109.5(2) . . ?
H12A C12 H12B 108.2 . . ?
C13 C12 H12A 109.8 . . ?
C13 C12 H12B 109.8 . . ?
O3 C13 C12 108.2(2) . . ?
O3 C13 H13A 110.1 . . ?
O3 C13 H13B 110.1 . . ?
C12 C13 H13A 110.1 . . ?
C12 C13 H13B 110.1 . . ?
H13A C13 H13B 108.4 . . ?
N2 C14 H14A 108.2 . . ?
N2 C14 H14B 108.2 . . ?
N2 C14 C15 116.4(2) . . ?
H14A C14 H14B 107.3 . . ?
C15 C14 H14A 108.2 . . ?
C15 C14 H14B 108.2 . . ?
C16 C15 C14 123.1(2) . . ?
C20 C15 C14 117.9(2) . . ?
C20 C15 C16 118.6(2) . . ?
O4 C16 C15 121.4(2) . . ?
O4 C16 C17 118.8(2) . . ?
C17 C16 C15 119.8(2) . . ?
C16 C17 H17 119.6 . . ?
C18 C17 C16 120.8(2) . . ?
C18 C17 H17 119.6 . . ?
C17 C18 H18 120.6 . . ?
C17 C18 C19 118.9(2) . . ?
C19 C18 H18 120.6 . . ?
C18 C19 N3 119.5(2) . . ?
C18 C19 C20 121.7(2) . . ?
C20 C19 N3 118.8(2) . . ?
C15 C20 C19 120.3(2) . . ?
C15 C20 H20 119.9 . . ?
C19 C20 H20 119.9 . . ?
Cl1S C1SA H1SA 108.9 . . ?
Cl1S C1SA H1SB 108.9 . . ?
Cl2S C1SA Cl1S 113.2(3) . . ?
Cl2S C1SA H1SA 108.9 . . ?
Cl2S C1SA H1SB 108.9 . . ?
H1SA C1SA H1SB 107.7 . . ?
Cl1S C1SB Cl3S 109.1(12) . . ?
Cl1S C1SB H1SC 109.9 . . ?
Cl1S C1SB H1SD 109.9 . . ?
Cl3S C1SB H1SC 109.9 . . ?
Cl3S C1SB H1SD 109.9 . . ?
H1SC C1SB H1SD 108.3 . . ?

loop_
_geom_bond_atom_site_label_1
_geom_bond_atom_site_label_2
_geom_bond_distance
_geom_bond_site_symmetry_2
_geom_bond_publ_flag
Br1 C2 1.893(2) . ?
Br2 C4 1.903(3) . ?
Ti1 O1 1.8705(17) . ?
Ti1 O2 1.8759(18) . ?
Ti1 O3 1.8796(18) . ?
Ti1 O4 1.8859(17) . ?
Ti1 N1 2.205(2) . ?
Ti1 N2 2.241(2) . ?
O1 C1 1.333(3) . ?
O2 C9 1.404(3) . ?
O3 C13 1.411(3) . ?
O4 C16 1.326(3) . ?
O5 N3 1.223(3) . ?
O6 N3 1.228(3) . ?
N1 C7 1.491(3) . ?
N1 C8 1.498(3) . ?
N1 C10 1.494(3) . ?
N2 C11 1.489(3) . ?
N2 C12 1.489(3) . ?
N2 C14 1.488(3) . ?
N3 C19 1.454(3) . ?
C1 C2 1.402(3) . ?
C1 C6 1.409(3) . ?
C2 C3 1.385(3) . ?
C3 H3 0.9300 . ?
C3 C4 1.381(4) . ?
C4 C5 1.384(3) . ?
C5 H5 0.9300 . ?
C5 C6 1.391(3) . ?
C6 C7 1.510(3) . ?
C7 H7A 0.9700 . ?
C7 H7B 0.9700 . ?
C8 H8A 0.9700 . ?
C8 H8B 0.9700 . ?
C8 C9 1.524(4) . ?
C9 H9A 0.9700 . ?
C9 H9B 0.9700 . ?
C10 H10A 0.9700 . ?
C10 H10B 0.9700 . ?
C10 C11 1.519(3) . ?
C11 H11A 0.9700 . ?
C11 H11B 0.9700 . ?
C12 H12A 0.9700 . ?
C12 H12B 0.9700 . ?
C12 C13 1.522(4) . ?
C13 H13A 0.9700 . ?
C13 H13B 0.9700 . ?
C14 H14A 0.9700 . ?
C14 H14B 0.9700 . ?
C14 C15 1.510(3) . ?
C15 C16 1.415(3) . ?
C15 C20 1.385(3) . ?
C16 C17 1.404(3) . ?
C17 H17 0.9300 . ?
C17 C18 1.377(4) . ?
C18 H18 0.9300 . ?
C18 C19 1.381(4) . ?
C19 C20 1.389(3) . ?
C20 H20 0.9300 . ?
Cl1S C1SA 1.824(6) . ?
Cl1S C1SB 1.53(2) . ?
Cl2S C1SA 1.761(4) . ?
Cl3S C1SB 1.769(19) . ?
C1SA H1SA 0.9700 . ?
C1SA H1SB 0.9700 . ?
C1SB H1SC 0.9700 . ?
C1SB H1SD 0.9700 . ?

loop_
_geom_torsion_atom_site_label_1
_geom_torsion_atom_site_label_2
_geom_torsion_atom_site_label_3
_geom_torsion_atom_site_label_4
_geom_torsion
_geom_torsion_site_symmetry_1
_geom_torsion_site_symmetry_2
_geom_torsion_site_symmetry_3
_geom_torsion_site_symmetry_4
_geom_torsion_publ_flag
Br1 C2 C3 C4 177.00(19) . . . . ?
Br2 C4 C5 C6 176.47(19) . . . . ?
Ti1 O1 C1 C2 -176.76(18) . . . . ?
Ti1 O1 C1 C6 1.1(4) . . . . ?
Ti1 O2 C9 C8 -13.8(3) . . . . ?
Ti1 O3 C13 C12 -18.0(3) . . . . ?
Ti1 O4 C16 C15 3.7(4) . . . . ?
Ti1 O4 C16 C17 -176.6(2) . . . . ?
Ti1 N1 C7 C6 -58.0(2) . . . . ?
Ti1 N1 C8 C9 -37.0(2) . . . . ?
Ti1 N1 C10 C11 32.9(2) . . . . ?
Ti1 N2 C11 C10 34.5(2) . . . . ?
Ti1 N2 C12 C13 -35.8(2) . . . . ?
Ti1 N2 C14 C15 -56.9(3) . . . . ?
O1 Ti1 O2 C9 78.1(2) . . . . ?
O1 Ti1 O3 C13 -169.79(19) . . . . ?
O1 Ti1 O4 C16 167.7(2) . . . . ?
O1 C1 C2 Br1 0.0(3) . . . . ?
O1 C1 C2 C3 176.0(2) . . . . ?
O1 C1 C6 C5 -177.2(2) . . . . ?
O1 C1 C6 C7 -4.9(4) . . . . ?
O2 Ti1 O1 C1 -95.4(2) . . . . ?
O2 Ti1 O3 C13 -39.0(3) . . . . ?
O2 Ti1 O4 C16 65.9(3) . . . . ?
O3 Ti1 O1 C1 67.6(2) . . . . ?
O3 Ti1 O2 C9 -51.7(3) . . . . ?
O3 Ti1 O4 C16 -95.1(3) . . . . ?
O4 Ti1 O1 C1 168.7(2) . . . . ?
O4 Ti1 O2 C9 -173.9(2) . . . . ?
O4 Ti1 O3 C13 82.04(19) . . . . ?
O4 C16 C17 C18 178.0(2) . . . . ?
O5 N3 C19 C18 178.9(3) . . . . ?
O5 N3 C19 C20 1.4(4) . . . . ?
O6 N3 C19 C18 0.1(4) . . . . ?
O6 N3 C19 C20 -177.4(3) . . . . ?
N1 Ti1 O1 C1 -18.0(2) . . . . ?
N1 Ti1 O2 C9 -5.8(2) . . . . ?
N1 Ti1 O3 C13 -83.78(19) . . . . ?
N1 Ti1 O4 C16 14.4(5) . . . . ?
N1 C8 C9 O2 33.9(3) . . . . ?
N1 C10 C11 N2 -46.9(3) . . . . ?
N2 Ti1 O1 C1 14.0(5) . . . . ?
N2 Ti1 O2 C9 -88.1(2) . . . . ?
N2 Ti1 O3 C13 -1.77(18) . . . . ?
N2 Ti1 O4 C16 -18.5(3) . . . . ?
N2 C12 C13 O3 35.2(3) . . . . ?
N2 C14 C15 C16 39.9(4) . . . . ?
N2 C14 C15 C20 -148.2(2) . . . . ?
N3 C19 C20 C15 175.2(2) . . . . ?
C1 C2 C3 C4 1.0(4) . . . . ?
C1 C6 C7 N1 38.5(3) . . . . ?
C2 C1 C6 C5 0.7(4) . . . . ?
C2 C1 C6 C7 173.0(2) . . . . ?
C2 C3 C4 Br2 -177.63(19) . . . . ?
C2 C3 C4 C5 1.2(4) . . . . ?
C3 C4 C5 C6 -2.3(4) . . . . ?
C4 C5 C6 C1 1.4(4) . . . . ?
C4 C5 C6 C7 -171.4(2) . . . . ?
C5 C6 C7 N1 -149.0(2) . . . . ?
C6 C1 C2 Br1 -177.91(18) . . . . ?
C6 C1 C2 C3 -1.9(4) . . . . ?
C7 N1 C8 C9 -158.2(2) . . . . ?
C7 N1 C10 C11 154.4(2) . . . . ?
C8 N1 C7 C6 59.8(3) . . . . ?
C8 N1 C10 C11 -84.3(3) . . . . ?
C10 N1 C7 C6 -177.8(2) . . . . ?
C10 N1 C8 C9 81.9(2) . . . . ?
C11 N2 C12 C13 82.4(2) . . . . ?
C11 N2 C14 C15 -175.0(2) . . . . ?
C12 N2 C11 C10 -83.1(3) . . . . ?
C12 N2 C14 C15 61.4(3) . . . . ?
C14 N2 C11 C10 155.2(2) . . . . ?
C14 N2 C12 C13 -157.2(2) . . . . ?
C14 C15 C16 O4 -7.7(4) . . . . ?
C14 C15 C16 C17 172.7(2) . . . . ?
C14 C15 C20 C19 -170.9(2) . . . . ?
C15 C16 C17 C18 -2.4(4) . . . . ?
C16 C15 C20 C19 1.5(4) . . . . ?
C16 C17 C18 C19 1.7(4) . . . . ?
C17 C18 C19 N3 -176.8(3) . . . . ?
C17 C18 C19 C20 0.6(4) . . . . ?
C18 C19 C20 C15 -2.2(4) . . . . ?
C20 C15 C16 O4 -179.6(2) . . . . ?
C20 C15 C16 C17 0.8(4) . . . . ?

loop_
_exptl_oxdiff_crystal_face_indexfrac_h
_exptl_oxdiff_crystal_face_indexfrac_k
_exptl_oxdiff_crystal_face_indexfrac_l
_exptl_oxdiff_crystal_face_x
_exptl_oxdiff_crystal_face_y
_exptl_oxdiff_crystal_face_z
-1.0008 0.0088 0.0003 -0.0740 0.0028 0.0024
1.0008 -0.0088 -0.0003 0.0740 -0.0028 -0.0024
-0.0012 -0.9999 0.0005 -0.0013 -0.0284 -0.0070
0.0012 0.9999 -0.0005 0.0013 0.0284 0.0070
-4.6044 -1.8403 15.2845 0.0029 -0.2925 0.9562
4.6376 0.4906 -15.3049 -0.0026 0.2544 -0.9671
